data_7154311
loop_
_publ_author_name
'Mykhailiuk, Pavel K.'

_publ_section_title
;
 Three-component synthesis of fluorinated pyrazoles from
 fluoroalkylamines, NaNO2 and electron-deficient alkynes.
;
_journal_issue 11
_journal_name_full 'Organic &amp; biomolecular chemistry'
_journal_page_first 3438
_journal_page_last 3445
_journal_paper_doi 10.1039/c4ob02670e
_journal_volume 13
_journal_year 2015
_chemical_formula_sum 'C17 H13 F4 N2 O P'
_chemical_formula_weight 368.26
_chemical_name_systematic
; 
 ? 
;
_space_group_IT_number 61
_symmetry_space_group_name_Hall '-P 2ac 2ab'
_symmetry_space_group_name_H-M 'P b c a'
_atom_sites_solution_hydrogens geom
_atom_sites_solution_primary direct
_atom_sites_solution_secondary difmap
_audit_block_doi 10.5517/cc13s5pr
_audit_creation_method SHELXL-97
_audit_update_record
;
2014-11-26 deposited with the CCDC.
2015-01-23 downloaded from the CCDC.
;
_cell_angle_alpha 90.00
_cell_angle_beta 90.00
_cell_angle_gamma 90.00
_cell_formula_units_Z 8
_cell_length_a 14.054(1)
_cell_length_b 11.4353(6)
_cell_length_c 21.489(1)
_cell_measurement_temperature 293(2)
_cell_volume 3453.5(3)
_computing_structure_refinement 'SHELXL-97 (Sheldrick, 1997)'
_computing_structure_solution 'SHELXS-97 (Sheldrick, 1990)'
_diffrn_ambient_temperature 293(2)
_diffrn_measured_fraction_theta_full 0.949
_diffrn_measured_fraction_theta_max 0.949
_diffrn_radiation_monochromator graphite
_diffrn_radiation_source 'fine-focus sealed tube'
_diffrn_radiation_type MoK\a
_diffrn_radiation_wavelength 0.71073
_diffrn_reflns_av_R_equivalents 0.0726
_diffrn_reflns_av_sigmaI/netI 0.0409
_diffrn_reflns_limit_h_max 16
_diffrn_reflns_limit_h_min -12
_diffrn_reflns_limit_k_max 13
_diffrn_reflns_limit_k_min -13
_diffrn_reflns_limit_l_max 25
_diffrn_reflns_limit_l_min -23
_diffrn_reflns_number 19094
_diffrn_reflns_theta_full 25.00
_diffrn_reflns_theta_max 25.00
_diffrn_reflns_theta_min 3.40
_exptl_absorpt_coefficient_mu 0.206
_exptl_absorpt_correction_T_max 0.9979
_exptl_absorpt_correction_T_min 0.9599
_exptl_crystal_density_diffrn 1.417
_exptl_crystal_density_method 'not measured'
_exptl_crystal_F_000 1504
_exptl_crystal_size_max 0.20
_exptl_crystal_size_mid 0.08
_exptl_crystal_size_min 0.01
_refine_diff_density_max 0.410
_refine_diff_density_min -0.296
_refine_diff_density_rms 0.064
_refine_ls_extinction_method none
_refine_ls_goodness_of_fit_ref 0.989
_refine_ls_hydrogen_treatment mixed
_refine_ls_matrix_type full
_refine_ls_number_parameters 266
_refine_ls_number_reflns 2886
_refine_ls_number_restraints 12
_refine_ls_restrained_S_all 0.987
_refine_ls_R_factor_all 0.0992
_refine_ls_R_factor_gt 0.0612
_refine_ls_shift/su_max 0.004
_refine_ls_shift/su_mean 0.000
_refine_ls_structure_factor_coef Fsqd
_refine_ls_weighting_details 'calc w=1/[\s^2^(Fo^2^)+(0.1062P)^2^+0.0000P] where P=(Fo^2^+2Fc^2^)/3'
_refine_ls_weighting_scheme calc
_refine_ls_wR_factor_gt 0.1561
_refine_ls_wR_factor_ref 0.1785
_reflns_number_gt 1779
_reflns_number_total 2886
_reflns_threshold_expression >2sigma(I)
_cod_data_source_file c4ob02670e2.cif
_cod_data_source_block t220
_cod_depositor_comments 'Adding full bibliography for 7154310--7154316.cif.'
_cod_original_cell_volume 3453.4
_cod_database_code 7154311

loop_
_symmetry_equiv_pos_as_xyz
'x, y, z'
'-x+1/2, -y, z+1/2'
'x+1/2, -y+1/2, -z'
'-x, y+1/2, -z+1/2'
'-x, -y, -z'
'x-1/2, y, -z-1/2'
'-x-1/2, y-1/2, z'
'x, -y-1/2, z-1/2'

loop_
_atom_site_label
_atom_site_type_symbol
_atom_site_fract_x
_atom_site_fract_y
_atom_site_fract_z
_atom_site_U_iso_or_equiv
_atom_site_adp_type
_atom_site_occupancy
_atom_site_symmetry_multiplicity
_atom_site_calc_flag
_atom_site_refinement_flags
_atom_site_disorder_assembly
_atom_site_disorder_group
P1 P 0.75535(3) 0.01533(5) 0.48102(3) 0.04330(14) Uani 1 1 d . . .
O1 O 0.75937(9) -0.11304(13) 0.48985(7) 0.0550(4) Uani 1 1 d . . .
N1 N 0.75145(10) 0.20189(14) 0.56665(9) 0.0474(5) Uani 1 1 d . . .
H1N H 0.7486 0.2539 0.5378 0.057 Uiso 1 1 calc R . .
N2 N 0.75287(12) 0.22727(16) 0.62801(9) 0.0558(5) Uani 1 1 d . . .
C1 C 0.75701(15) 0.1231(2) 0.65509(11) 0.0565(6) Uani 1 1 d . A .
C2 C 0.75960(14) 0.03170(19) 0.61296(11) 0.0507(6) Uani 1 1 d . . .
H2 H 0.7635 -0.0479 0.6213 0.061 Uiso 1 1 calc R . .
C3 C 0.75501(12) 0.08571(17) 0.55573(10) 0.0439(5) Uani 1 1 d . . .
C4 C 0.75514(3) 0.11610(5) 0.72458(4) 0.0860(9) Uani 1 1 d D . .
C6 C 0.65010(14) 0.05767(17) 0.43914(10) 0.0501(6) Uani 1 1 d . . .
C7 C 0.58243(17) -0.0266(2) 0.42844(14) 0.0739(8) Uani 1 1 d . . .
H7 H 0.5916 -0.1021 0.4433 0.089 Uiso 1 1 calc R . .
C8 C 0.5009(2) 0.0003(3) 0.39566(17) 0.0998(11) Uani 1 1 d . . .
H8 H 0.4567 -0.0581 0.3871 0.120 Uiso 1 1 calc R . .
C9 C 0.4847(2) 0.1097(3) 0.37597(15) 0.1012(11) Uani 1 1 d . . .
H9 H 0.4284 0.1278 0.3554 0.121 Uiso 1 1 calc R . .
C10 C 0.5520(2) 0.1951(3) 0.38639(16) 0.0968(10) Uani 1 1 d . . .
H10 H 0.5413 0.2708 0.3722 0.116 Uiso 1 1 calc R . .
C11 C 0.6358(2) 0.1692(2) 0.41781(14) 0.0767(8) Uani 1 1 d . . .
H11 H 0.6815 0.2267 0.4243 0.092 Uiso 1 1 calc R . .
C12 C 0.85621(14) 0.07283(17) 0.43988(10) 0.0492(6) Uani 1 1 d . . .
C13 C 0.8627(2) 0.0586(3) 0.37764(14) 0.0977(10) Uani 1 1 d . . .
H13 H 0.8116 0.0251 0.3567 0.117 Uiso 1 1 calc R . .
C14 C 0.9417(2) 0.0915(4) 0.34371(16) 0.1223(13) Uani 1 1 d . . .
H14 H 0.9448 0.0785 0.3010 0.147 Uiso 1 1 calc R . .
C15 C 1.01507(19) 0.1436(3) 0.37462(15) 0.0891(9) Uani 1 1 d . . .
H15 H 1.0685 0.1679 0.3526 0.107 Uiso 1 1 calc R . .
C16 C 1.01093(17) 0.1606(2) 0.43737(15) 0.0841(9) Uani 1 1 d . . .
H16 H 1.0616 0.1961 0.4578 0.101 Uiso 1 1 calc R . .
C17 C 0.93185(15) 0.1254(2) 0.47081(12) 0.0676(7) Uani 1 1 d . . .
H17 H 0.9293 0.1367 0.5136 0.081 Uiso 1 1 calc R . .
C5A C 0.85877(6) 0.11236(9) 0.74780(5) 0.160(3) Uani 0.50 1 d PD A 1
H5A H 0.8928 0.1686 0.7215 0.192 Uiso 0.50 1 calc PR A 1
F1A F 0.7581(7) 0.00101(8) 0.73839(17) 0.330(6) Uani 0.50 1 d PD A 1
F2A F 0.70594(14) 0.20100(16) 0.75406(13) 0.303(3) Uani 0.50 1 d PD A 1
F3A F 0.89644(7) 0.00740(11) 0.7330(2) 0.83(3) Uani 0.50 1 d PD A 1
F4A F 0.86207(11) 0.1587(3) 0.80555(6) 1.98(3) Uani 0.50 1 d PD A 1
C5B C 0.82032(6) 0.20004(11) 0.76091(4) 0.160(3) Uani 0.50 1 d PD A 2
H5B H 0.8056 0.2811 0.7496 0.192 Uiso 0.50 1 calc PR A 2
F1B F 0.7744(3) 0.00724(11) 0.74531(15) 0.149(2) Uani 0.50 1 d PD A 2
F2B F 0.66481(7) 0.1095(5) 0.74580(12) 0.1712(19) Uani 0.50 1 d PD A 2
F3B F 0.90568(9) 0.1695(3) 0.73713(14) 0.1208(15) Uani 0.50 1 d PD A 2
F4B F 0.7922(3) 0.1791(3) 0.81997(6) 0.174(2) Uani 0.50 1 d PD A 2

loop_
_atom_site_aniso_label
_atom_site_aniso_U_11
_atom_site_aniso_U_22
_atom_site_aniso_U_33
_atom_site_aniso_U_23
_atom_site_aniso_U_13
_atom_site_aniso_U_12
P1 0.0567(3) 0.0326(3) 0.0407(3) 0.0029(2) -0.0030(2) -0.0004(2)
O1 0.0772(9) 0.0342(8) 0.0537(9) 0.0032(7) -0.0021(7) -0.0013(6)
N1 0.0665(10) 0.0338(9) 0.0419(10) 0.0026(7) 0.0014(7) 0.0023(7)
N2 0.0795(11) 0.0407(9) 0.0470(11) -0.0004(8) 0.0003(8) 0.0042(8)
C1 0.0790(13) 0.0492(12) 0.0412(12) 0.0016(11) -0.0017(10) 0.0001(10)
C2 0.0703(12) 0.0349(10) 0.0469(13) 0.0038(9) -0.0039(9) 0.0006(9)
C3 0.0504(10) 0.0348(11) 0.0466(12) 0.0024(9) -0.0008(8) 0.0013(8)
C4 0.140(2) 0.0725(17) 0.0453(15) 0.0011(14) -0.0089(14) -0.0051(16)
C6 0.0575(11) 0.0464(11) 0.0464(13) -0.0010(10) -0.0007(9) 0.0007(9)
C7 0.0657(14) 0.0696(15) 0.0863(19) 0.0144(13) -0.0138(12) -0.0144(11)
C8 0.0625(15) 0.108(2) 0.129(3) 0.0178(18) -0.0283(15) -0.0138(14)
C9 0.0671(15) 0.124(2) 0.113(2) 0.013(2) -0.0272(15) 0.0108(17)
C10 0.116(2) 0.0764(18) 0.098(2) 0.0046(16) -0.0396(17) 0.0267(16)
C11 0.0982(17) 0.0508(14) 0.0812(19) 0.0068(13) -0.0293(14) 0.0040(12)
C12 0.0544(11) 0.0414(11) 0.0519(13) 0.0025(10) 0.0006(9) 0.0027(9)
C13 0.0938(17) 0.148(3) 0.0508(17) -0.0025(16) 0.0051(13) -0.0523(17)
C14 0.112(2) 0.191(3) 0.064(2) -0.002(2) 0.0208(17) -0.048(2)
C15 0.0663(14) 0.098(2) 0.103(2) 0.0243(17) 0.0168(14) -0.0118(14)
C16 0.0532(13) 0.095(2) 0.104(2) -0.0061(17) 0.0010(14) -0.0078(12)
C17 0.0533(12) 0.0841(16) 0.0653(16) -0.0049(13) -0.0034(11) -0.0018(11)
C5A 0.298(8) 0.129(5) 0.053(3) -0.020(3) -0.035(4) 0.006(6)
F1A 0.856(16) 0.086(3) 0.049(3) 0.022(2) -0.010(5) -0.182(5)
F2A 0.546(7) 0.326(5) 0.036(2) -0.043(3) -0.008(4) 0.310(5)
F3A 0.314(12) 2.00(10) 0.166(9) -0.07(2) -0.104(9) 0.34(2)
F4A 2.00(6) 2.00(6) 1.94(6) 1.14(5) -0.91(6) 0.68(7)
C5B 0.298(8) 0.129(5) 0.053(3) -0.020(3) -0.035(4) 0.006(6)
F1B 0.310(6) 0.083(3) 0.054(3) 0.002(2) -0.020(3) 0.050(3)
F2B 0.138(2) 0.318(5) 0.057(2) -0.023(3) 0.0429(18) -0.126(3)
F3B 0.094(2) 0.191(4) 0.078(3) 0.008(2) -0.0102(18) -0.049(2)
F4B 0.369(7) 0.123(3) 0.030(2) -0.008(2) -0.020(3) -0.054(4)

loop_
_atom_type_symbol
_atom_type_description
_atom_type_scat_dispersion_real
_atom_type_scat_dispersion_imag
_atom_type_scat_source
C C 0.0033 0.0016 'International Tables Vol C Tables 4.2.6.8 and 6.1.1.4'
H H 0.0000 0.0000 'International Tables Vol C Tables 4.2.6.8 and 6.1.1.4'
N N 0.0061 0.0033 'International Tables Vol C Tables 4.2.6.8 and 6.1.1.4'
O O 0.0106 0.0060 'International Tables Vol C Tables 4.2.6.8 and 6.1.1.4'
F F 0.0171 0.0103 'International Tables Vol C Tables 4.2.6.8 and 6.1.1.4'
P P 0.1023 0.0942 'International Tables Vol C Tables 4.2.6.8 and 6.1.1.4'

loop_
_geom_angle_atom_site_label_1
_geom_angle_atom_site_label_2
_geom_angle_atom_site_label_3
_geom_angle
O1 P1 C12 113.32(9)
O1 P1 C3 109.25(9)
C12 P1 C3 106.15(9)
O1 P1 C6 111.25(9)
C12 P1 C6 107.73(10)
C3 P1 C6 108.95(9)
C3 N1 N2 112.37(17)
C1 N2 N1 103.65(18)
N2 C1 C2 113.1(2)
N2 C1 C4 119.04(19)
C2 C1 C4 127.8(2)
C3 C2 C1 104.12(19)
N1 C3 C2 106.73(19)
N1 C3 P1 126.61(16)
C2 C3 P1 126.65(16)
F1B C4 F2A 127.7(2)
F1B C4 F1A 12.0(4)
F2A C4 F1A 127.9(3)
F1B C4 F2B 91.4(3)
F2A C4 F2B 53.2(3)
F1A C4 F2B 84.3(5)
F1B C4 C1 112.07(18)
F2A C4 C1 116.03(16)
F1A C4 C1 105.75(19)
F2B C4 C1 110.88(14)
F1B C4 C5B 106.77(16)
F2A C4 C5B 67.57(11)
F1A C4 C5B 118.6(3)
F2B C4 C5B 115.0(2)
C1 C4 C5B 117.54(10)
F1B C4 C5A 71.22(18)
F2A C4 C5A 110.64(12)
F1A C4 C5A 82.7(4)
F2B C4 C5A 141.06(13)
C1 C4 C5A 107.96(10)
C5B C4 C5A 44.79(6)
C11 C6 C7 119.7(2)
C11 C6 P1 122.62(17)
C7 C6 P1 117.70(17)
C6 C7 C8 120.3(2)
C9 C8 C7 120.7(3)
C8 C9 C10 119.6(3)
C9 C10 C11 120.6(3)
C6 C11 C10 119.1(2)
C13 C12 C17 118.3(2)
C13 C12 P1 119.80(18)
C17 C12 P1 121.77(18)
C12 C13 C14 123.0(3)
C15 C14 C13 118.0(3)
C16 C15 C14 120.8(3)
C15 C16 C17 120.4(3)
C16 C17 C12 119.5(2)
F4A C5A F3A 123.5(2)
F4A C5A C4 108.62(8)
F3A C5A C4 108.60(8)
F3B C5B F4B 124.7(2)
F3B C5B C4 100.10(13)
F4B C5B C4 101.08(15)

loop_
_geom_bond_atom_site_label_1
_geom_bond_atom_site_label_2
_geom_bond_distance
P1 O1 1.4812(16)
P1 C12 1.795(2)
P1 C3 1.796(2)
P1 C6 1.798(2)
N1 C3 1.350(2)
N1 N2 1.350(3)
N2 C1 1.327(3)
C1 C2 1.384(3)
C1 C4 1.496(2)
C2 C3 1.378(3)
C4 F1B 1.3495(9)
C4 F2A 1.3497(10)
C4 F1A 1.3497(9)
C4 F2B 1.3510(9)
C4 C5B 1.5395(8)
C4 C5A 1.5401(8)
C6 C11 1.370(3)
C6 C7 1.373(3)
C7 C8 1.380(4)
C8 C9 1.339(4)
C9 C10 1.378(4)
C10 C11 1.389(4)
C12 C13 1.350(4)
C12 C17 1.390(3)
C13 C14 1.380(4)
C14 C15 1.364(4)
C15 C16 1.364(4)
C16 C17 1.383(4)
C5A F4A 1.3500(9)
C5A F3A 1.3501(9)
C5B F3B 1.3500(10)
C5B F4B 1.3504(10)

loop_
_geom_hbond_atom_site_label_D
_geom_hbond_atom_site_label_H
_geom_hbond_atom_site_label_A
_geom_hbond_distance_DH
_geom_hbond_distance_HA
_geom_hbond_distance_DA
_geom_hbond_angle_DHA
_geom_hbond_site_symmetry_A
N1 H1N O1 0.86 1.84 2.688(2) 167.8 7_765

loop_
_geom_torsion_atom_site_label_1
_geom_torsion_atom_site_label_2
_geom_torsion_atom_site_label_3
_geom_torsion_atom_site_label_4
_geom_torsion
C3 N1 N2 C1 -0.3(2)
N1 N2 C1 C2 0.8(2)
N1 N2 C1 C4 -177.19(15)
N2 C1 C2 C3 -1.1(2)
C4 C1 C2 C3 176.75(17)
N2 N1 C3 C2 -0.4(2)
N2 N1 C3 P1 -179.60(13)
C1 C2 C3 N1 0.8(2)
C1 C2 C3 P1 -179.95(14)
O1 P1 C3 N1 -179.73(14)
C12 P1 C3 N1 57.74(17)
C6 P1 C3 N1 -58.01(17)
O1 P1 C3 C2 1.19(19)
C12 P1 C3 C2 -121.33(17)
C6 P1 C3 C2 122.91(17)
N2 C1 C4 F1B -170.5(2)
C2 C1 C4 F1B 11.8(3)
N2 C1 C4 F2A 30.7(2)
C2 C1 C4 F2A -147.0(2)
N2 C1 C4 F1A 178.7(5)
C2 C1 C4 F1A 1.0(5)
N2 C1 C4 F2B 88.9(3)
C2 C1 C4 F2B -88.8(3)
N2 C1 C4 C5B -46.3(2)
C2 C1 C4 C5B 136.00(19)
N2 C1 C4 C5A -94.05(17)
C2 C1 C4 C5A 88.2(2)
O1 P1 C6 C11 -171.1(2)
C12 P1 C6 C11 -46.4(2)
C3 P1 C6 C11 68.4(2)
O1 P1 C6 C7 8.7(2)
C12 P1 C6 C7 133.43(19)
C3 P1 C6 C7 -111.8(2)
C11 C6 C7 C8 0.9(4)
P1 C6 C7 C8 -178.9(2)
C6 C7 C8 C9 -2.7(5)
C7 C8 C9 C10 2.6(5)
C8 C9 C10 C11 -0.9(5)
C7 C6 C11 C10 0.9(4)
P1 C6 C11 C10 -179.3(2)
C9 C10 C11 C6 -0.9(5)
O1 P1 C12 C13 76.1(2)
C3 P1 C12 C13 -164.0(2)
C6 P1 C12 C13 -47.4(2)
O1 P1 C12 C17 -99.54(19)
C3 P1 C12 C17 20.4(2)
C6 P1 C12 C17 136.95(18)
C17 C12 C13 C14 1.5(5)
P1 C12 C13 C14 -174.3(3)
C12 C13 C14 C15 -1.9(6)
C13 C14 C15 C16 1.2(5)
C14 C15 C16 C17 -0.2(5)
C15 C16 C17 C12 -0.3(4)
C13 C12 C17 C16 -0.4(4)
P1 C12 C17 C16 175.33(18)
F1B C4 C5A F4A -99.9(2)
F2A C4 C5A F4A 24.3(2)
F1A C4 C5A F4A -103.5(3)
F2B C4 C5A F4A -32.1(4)
C1 C4 C5A F4A 152.23(18)
C5B C4 C5A F4A 40.92(15)
F1B C4 C5A F3A 36.9(3)
F2A C4 C5A F3A 161.0(2)
F1A C4 C5A F3A 33.2(3)
F2B C4 C5A F3A 104.6(4)
C1 C4 C5A F3A -71.0(2)
C5B C4 C5A F3A 177.7(2)
F1B C4 C5B F3B 68.7(3)
F2A C4 C5B F3B -166.8(2)
F1A C4 C5B F3B 71.1(4)
F2B C4 C5B F3B 168.5(3)
C1 C4 C5B F3B -58.1(2)
C5A C4 C5B F3B 30.03(17)
F1B C4 C5B F4B -59.9(3)
F2A C4 C5B F4B 64.5(2)
F1A C4 C5B F4B -57.6(4)
F2B C4 C5B F4B 39.8(3)
C1 C4 C5B F4B 173.2(2)
C5A C4 C5B F4B -98.6(2)
